data_4128602
loop_
_publ_author_name
'Willig, Felix'
'Lang, Johannes'
'Hans, Andreas C.'
'Ringenberg, Mark R.'
'Pfeffer, Daniel'
'Frey, Wolfgang'
'Peters, Ren\'e'

_publ_section_title
;
 Polyfunctional Imidazolium Aryloxide Betaine/Lewis Acid Catalysts as
 Tools for the Asymmetric Synthesis of Disfavored Diastereomers.
;
_journal_issue 30
_journal_name_full 'Journal of the American Chemical Society'
_journal_page_first 12029
_journal_page_last 12043
_journal_paper_doi 10.1021/jacs.9b04902
_journal_volume 141
_journal_year 2019
_chemical_absolute_configuration ad
_chemical_formula_moiety 'C14 H17 N O5'
_chemical_formula_sum 'C14 H17 N O5'
_chemical_formula_weight 279.29
_space_group_IT_number 4
_space_group_name_Hall 'P 2yb'
_space_group_name_H-M_alt 'P 1 21 1'
_symmetry_cell_setting monoclinic
_symmetry_space_group_name_Hall 'P 2yb'
_symmetry_space_group_name_H-M 'P 1 21 1'
_atom_sites_solution_hydrogens geom
_atom_sites_solution_primary direct
_atom_sites_solution_secondary difmap
_audit_creation_method SHELXL-97
_cell_angle_alpha 90.00
_cell_angle_beta 98.101(4)
_cell_angle_gamma 90.00
_cell_formula_units_Z 2
_cell_length_a 10.2919(6)
_cell_length_b 5.9783(3)
_cell_length_c 11.3506(6)
_cell_measurement_reflns_used 2226
_cell_measurement_temperature 130(2)
_cell_measurement_theta_max 65.77
_cell_measurement_theta_min 3.93
_cell_volume 691.41(6)
_computing_cell_refinement 'Bruker APEXII Software Suite, 2008'
_computing_data_collection 'Bruker APEXII Software Suite, 2008'
_computing_data_reduction 'Bruker APEXII Software Suite, 2008'
_computing_molecular_graphics 'SHELXTL-plus, XP (Sheldrick, 1991)'
_computing_structure_refinement 'SHELXL-97 (Sheldrick, 1997)'
_computing_structure_solution 'SHELXS-97 (Sheldrick, 1990)'
_diffrn_ambient_temperature 130(2)
_diffrn_measured_fraction_theta_full 0.980
_diffrn_measured_fraction_theta_max 0.980
_diffrn_measurement_device_type 'Bruker Kappa APEXII Duo'
_diffrn_measurement_method 'Omega + Phi Scans'
_diffrn_radiation_monochromator Triumph
_diffrn_radiation_source I\mS
_diffrn_radiation_type CuK\a
_diffrn_radiation_wavelength 1.54178
_diffrn_reflns_av_R_equivalents 0.0376
_diffrn_reflns_av_sigmaI/netI 0.0309
_diffrn_reflns_limit_h_max 12
_diffrn_reflns_limit_h_min -10
_diffrn_reflns_limit_k_max 6
_diffrn_reflns_limit_k_min -7
_diffrn_reflns_limit_l_max 13
_diffrn_reflns_limit_l_min -11
_diffrn_reflns_number 9482
_diffrn_reflns_theta_full 65.77
_diffrn_reflns_theta_max 65.77
_diffrn_reflns_theta_min 3.93
_diffrn_standards_decay_% 0
_diffrn_standards_interval_count 0
_diffrn_standards_number 0
_exptl_absorpt_coefficient_mu 0.857
_exptl_absorpt_correction_T_max 0.7528
_exptl_absorpt_correction_T_min 0.6457
_exptl_absorpt_correction_type multi-scan
_exptl_absorpt_process_details 'Blessing, 1995'
_exptl_crystal_colour colourless
_exptl_crystal_density_diffrn 1.342
_exptl_crystal_density_method 'not measured'
_exptl_crystal_description prism
_exptl_crystal_F_000 296
_exptl_crystal_size_max 0.19
_exptl_crystal_size_mid 0.09
_exptl_crystal_size_min 0.04
_refine_diff_density_max 0.143
_refine_diff_density_min -0.106
_refine_diff_density_rms 0.029
_refine_ls_abs_structure_details 'Flack H D (1983), Acta Cryst. A39, 876-881'
_refine_ls_abs_structure_Flack 0.01(15)
_refine_ls_extinction_coef 0.0088(11)
_refine_ls_extinction_expression Fc^*^=kFc[1+0.001xFc^2^\l^3^/sin(2\q)]^-1/4^
_refine_ls_extinction_method SHELXL
_refine_ls_goodness_of_fit_ref 1.042
_refine_ls_hydrogen_treatment constr
_refine_ls_matrix_type full
_refine_ls_number_parameters 185
_refine_ls_number_reflns 2315
_refine_ls_number_restraints 1
_refine_ls_restrained_S_all 1.041
_refine_ls_R_factor_all 0.0277
_refine_ls_R_factor_gt 0.0261
_refine_ls_shift/su_max 0.000
_refine_ls_shift/su_mean 0.000
_refine_ls_structure_factor_coef Fsqd
_refine_ls_weighting_details 'calc w=1/[\s^2^(Fo^2^)+(0.0373P)^2^+0.0694P] where P=(Fo^2^+2Fc^2^)/3'
_refine_ls_weighting_scheme calc
_refine_ls_wR_factor_gt 0.0657
_refine_ls_wR_factor_ref 0.0666
_reflns_number_gt 2226
_reflns_number_total 2315
_reflns_threshold_expression >2sigma(I)
_cod_data_source_file ja9b04902_si_014.cif
_cod_data_source_block s2490lc
_cod_original_sg_symbol_H-M 'P 21'
_cod_database_code 4128602

loop_
_symmetry_equiv_pos_as_xyz
'x, y, z'
'-x, y+1/2, -z'

loop_
_atom_site_label
_atom_site_type_symbol
_atom_site_fract_x
_atom_site_fract_y
_atom_site_fract_z
_atom_site_U_iso_or_equiv
_atom_site_adp_type
_atom_site_occupancy
_atom_site_symmetry_multiplicity
_atom_site_calc_flag
_atom_site_refinement_flags
O1 O 0.72595(11) 0.48368(18) 0.00010(8) 0.0277(3) Uani 1 1 d .
N1 N 0.41830(13) 0.3950(2) 0.17097(10) 0.0271(3) Uani 1 1 d .
C1 C 0.78967(14) 0.3214(2) 0.03632(12) 0.0214(3) Uani 1 1 d .
O2 O 0.96675(12) 0.1205(2) 0.29687(11) 0.0386(3) Uani 1 1 d .
C2 C 0.77295(14) 0.2106(2) 0.15711(12) 0.0199(3) Uani 1 1 d .
O3 O 0.92508(10) 0.47761(18) 0.24604(8) 0.0244(2) Uani 1 1 d .
C3 C 0.88804(16) 0.2202(3) -0.03346(14) 0.0309(4) Uani 1 1 d .
H3A H 0.8546 0.0770 -0.0672 0.046 Uiso 1 1 calc R
H3B H 0.9708 0.1955 0.0191 0.046 Uiso 1 1 calc R
H3C H 0.9030 0.3218 -0.0980 0.046 Uiso 1 1 calc R
O4 O 0.42374(12) 0.5939(2) 0.14432(10) 0.0379(3) Uani 1 1 d .
C4 C 0.75675(15) -0.0428(2) 0.14406(13) 0.0244(3) Uani 1 1 d .
H4A H 0.8364 -0.1073 0.1198 0.037 Uiso 1 1 calc R
H4B H 0.6815 -0.0760 0.0836 0.037 Uiso 1 1 calc R
H4C H 0.7420 -0.1074 0.2204 0.037 Uiso 1 1 calc R
O5 O 0.33131(11) 0.3140(2) 0.21974(9) 0.0371(3) Uani 1 1 d .
C5 C 0.89966(14) 0.2590(2) 0.24194(13) 0.0232(3) Uani 1 1 d .
C6 C 1.03684(16) 0.5457(3) 0.33111(14) 0.0320(4) Uani 1 1 d .
H6A H 1.0228 0.5002 0.4113 0.048 Uiso 1 1 calc R
H6B H 1.0466 0.7086 0.3285 0.048 Uiso 1 1 calc R
H6C H 1.1165 0.4743 0.3110 0.048 Uiso 1 1 calc R
C7 C 0.65708(14) 0.3270(2) 0.20882(12) 0.0198(3) Uani 1 1 d .
H7 H 0.6634 0.4905 0.1918 0.024 Uiso 1 1 calc R
C8 C 0.52600(14) 0.2459(3) 0.14101(12) 0.0227(3) Uani 1 1 d .
H8A H 0.5292 0.2501 0.0543 0.027 Uiso 1 1 calc R
H8B H 0.5093 0.0897 0.1637 0.027 Uiso 1 1 calc R
C9 C 0.66261(13) 0.3037(2) 0.34276(12) 0.0193(3) Uani 1 1 d .
C10 C 0.71312(14) 0.4800(3) 0.41606(12) 0.0229(3) Uani 1 1 d .
H10 H 0.7437 0.6109 0.3813 0.028 Uiso 1 1 calc R
C11 C 0.71940(15) 0.4672(3) 0.53879(12) 0.0269(3) Uani 1 1 d .
H11 H 0.7551 0.5878 0.5874 0.032 Uiso 1 1 calc R
C12 C 0.67353(15) 0.2784(3) 0.59012(13) 0.0274(3) Uani 1 1 d .
H12 H 0.6770 0.2695 0.6741 0.033 Uiso 1 1 calc R
C13 C 0.62266(15) 0.1026(3) 0.51906(13) 0.0278(3) Uani 1 1 d .
H13 H 0.5913 -0.0271 0.5544 0.033 Uiso 1 1 calc R
C14 C 0.61724(14) 0.1147(3) 0.39616(13) 0.0237(3) Uani 1 1 d .
H14 H 0.5823 -0.0071 0.3481 0.028 Uiso 1 1 calc R

loop_
_atom_site_aniso_label
_atom_site_aniso_U_11
_atom_site_aniso_U_22
_atom_site_aniso_U_33
_atom_site_aniso_U_23
_atom_site_aniso_U_13
_atom_site_aniso_U_12
O1 0.0348(6) 0.0225(5) 0.0257(5) 0.0024(5) 0.0039(4) 0.0014(5)
N1 0.0229(7) 0.0406(8) 0.0169(5) -0.0013(5) -0.0008(5) 0.0063(6)
C1 0.0213(7) 0.0183(7) 0.0241(7) -0.0035(6) 0.0021(5) -0.0052(6)
O2 0.0333(6) 0.0257(6) 0.0514(7) 0.0037(5) -0.0133(5) 0.0052(5)
C2 0.0192(7) 0.0169(7) 0.0235(7) -0.0004(5) 0.0021(6) 0.0000(6)
O3 0.0220(5) 0.0203(5) 0.0293(5) -0.0002(4) -0.0020(4) -0.0034(5)
C3 0.0287(8) 0.0313(8) 0.0342(8) -0.0030(7) 0.0097(7) -0.0024(7)
O4 0.0425(7) 0.0365(7) 0.0360(6) 0.0104(5) 0.0102(5) 0.0186(6)
C4 0.0256(8) 0.0175(8) 0.0303(7) -0.0001(6) 0.0039(6) -0.0001(6)
O5 0.0263(6) 0.0550(8) 0.0320(6) -0.0078(5) 0.0115(5) -0.0044(6)
C5 0.0207(8) 0.0216(8) 0.0275(7) 0.0004(6) 0.0039(6) 0.0010(6)
C6 0.0255(8) 0.0317(10) 0.0362(8) -0.0047(7) -0.0041(7) -0.0046(7)
C7 0.0206(7) 0.0168(7) 0.0215(7) -0.0006(5) 0.0015(5) 0.0017(6)
C8 0.0195(7) 0.0275(8) 0.0209(6) -0.0019(6) 0.0015(5) 0.0045(6)
C9 0.0148(6) 0.0218(7) 0.0210(6) 0.0022(5) 0.0011(5) 0.0033(6)
C10 0.0217(7) 0.0222(7) 0.0244(7) 0.0013(6) 0.0018(6) 0.0011(7)
C11 0.0236(7) 0.0317(8) 0.0240(7) -0.0042(6) -0.0008(6) 0.0024(7)
C12 0.0223(7) 0.0400(9) 0.0195(7) 0.0043(6) 0.0021(5) 0.0071(7)
C13 0.0235(8) 0.0318(8) 0.0285(7) 0.0086(7) 0.0047(6) 0.0025(7)
C14 0.0206(7) 0.0228(8) 0.0272(7) 0.0016(6) 0.0018(6) 0.0012(6)

loop_
_atom_type_symbol
_atom_type_description
_atom_type_scat_dispersion_real
_atom_type_scat_dispersion_imag
_atom_type_scat_source
C C 0.0181 0.0091 'International Tables Vol C Tables 4.2.6.8 and 6.1.1.4'
H H 0.0000 0.0000 'International Tables Vol C Tables 4.2.6.8 and 6.1.1.4'
N N 0.0311 0.0180 'International Tables Vol C Tables 4.2.6.8 and 6.1.1.4'
O O 0.0492 0.0322 'International Tables Vol C Tables 4.2.6.8 and 6.1.1.4'

loop_
_geom_angle_atom_site_label_1
_geom_angle_atom_site_label_2
_geom_angle_atom_site_label_3
_geom_angle
O5 N1 O4 123.93(14)
O5 N1 C8 118.78(14)
O4 N1 C8 117.28(13)
O1 C1 C3 121.23(13)
O1 C1 C2 121.30(13)
C3 C1 C2 117.47(13)
C4 C2 C5 108.60(12)
C4 C2 C1 111.17(12)
C5 C2 C1 106.44(11)
C4 C2 C7 113.49(13)
C5 C2 C7 107.81(11)
C1 C2 C7 109.04(11)
C5 O3 C6 115.57(12)
C1 C3 H3A 109.5
C1 C3 H3B 109.5
H3A C3 H3B 109.5
C1 C3 H3C 109.5
H3A C3 H3C 109.5
H3B C3 H3C 109.5
C2 C4 H4A 109.5
C2 C4 H4B 109.5
H4A C4 H4B 109.5
C2 C4 H4C 109.5
H4A C4 H4C 109.5
H4B C4 H4C 109.5
O2 C5 O3 124.39(14)
O2 C5 C2 125.00(14)
O3 C5 C2 110.61(12)
O3 C6 H6A 109.5
O3 C6 H6B 109.5
H6A C6 H6B 109.5
O3 C6 H6C 109.5
H6A C6 H6C 109.5
H6B C6 H6C 109.5
C9 C7 C8 112.28(12)
C9 C7 C2 114.29(11)
C8 C7 C2 109.50(11)
C9 C7 H7 106.8
C8 C7 H7 106.8
C2 C7 H7 106.8
N1 C8 C7 108.92(12)
N1 C8 H8A 109.9
C7 C8 H8A 109.9
N1 C8 H8B 109.9
C7 C8 H8B 109.9
H8A C8 H8B 108.3
C14 C9 C10 118.17(13)
C14 C9 C7 122.80(13)
C10 C9 C7 119.02(13)
C11 C10 C9 121.16(14)
C11 C10 H10 119.4
C9 C10 H10 119.4
C12 C11 C10 119.82(15)
C12 C11 H11 120.1
C10 C11 H11 120.1
C13 C12 C11 119.89(13)
C13 C12 H12 120.1
C11 C12 H12 120.1
C12 C13 C14 120.30(14)
C12 C13 H13 119.8
C14 C13 H13 119.8
C13 C14 C9 120.67(14)
C13 C14 H14 119.7
C9 C14 H14 119.7

loop_
_geom_bond_atom_site_label_1
_geom_bond_atom_site_label_2
_geom_bond_distance
O1 C1 1.2099(19)
N1 O5 1.2175(18)
N1 O4 1.2303(18)
N1 C8 1.4983(19)
C1 C3 1.498(2)
C1 C2 1.554(2)
O2 C5 1.1957(19)
C2 C4 1.529(2)
C2 C5 1.5354(19)
C2 C7 1.565(2)
O3 C5 1.3324(19)
O3 C6 1.4520(18)
C3 H3A 0.9800
C3 H3B 0.9800
C3 H3C 0.9800
C4 H4A 0.9800
C4 H4B 0.9800
C4 H4C 0.9800
C6 H6A 0.9800
C6 H6B 0.9800
C6 H6C 0.9800
C7 C9 1.5197(19)
C7 C8 1.5346(19)
C7 H7 1.0000
C8 H8A 0.9900
C8 H8B 0.9900
C9 C14 1.394(2)
C9 C10 1.397(2)
C10 C11 1.388(2)
C10 H10 0.9500
C11 C12 1.384(2)
C11 H11 0.9500
C12 C13 1.382(2)
C12 H12 0.9500
C13 C14 1.390(2)
C13 H13 0.9500
C14 H14 0.9500

loop_
_geom_torsion_atom_site_label_1
_geom_torsion_atom_site_label_2
_geom_torsion_atom_site_label_3
_geom_torsion_atom_site_label_4
_geom_torsion
O1 C1 C2 C4 131.43(14)
C3 C1 C2 C4 -48.75(17)
O1 C1 C2 C5 -110.49(15)
C3 C1 C2 C5 69.33(16)
O1 C1 C2 C7 5.56(18)
C3 C1 C2 C7 -174.62(12)
C6 O3 C5 O2 -5.0(2)
C6 O3 C5 C2 175.05(12)
C4 C2 C5 O2 -6.6(2)
C1 C2 C5 O2 -126.33(16)
C7 C2 C5 O2 116.80(16)
C4 C2 C5 O3 173.38(13)
C1 C2 C5 O3 53.60(15)
C7 C2 C5 O3 -63.27(14)
C4 C2 C7 C9 78.30(15)
C5 C2 C7 C9 -42.02(16)
C1 C2 C7 C9 -157.19(12)
C4 C2 C7 C8 -48.66(16)
C5 C2 C7 C8 -168.98(12)
C1 C2 C7 C8 75.85(14)
O5 N1 C8 C7 -118.24(14)
O4 N1 C8 C7 61.74(15)
C9 C7 C8 N1 64.93(16)
C2 C7 C8 N1 -166.99(11)
C8 C7 C9 C14 43.06(19)
C2 C7 C9 C14 -82.45(17)
C8 C7 C9 C10 -135.83(14)
C2 C7 C9 C10 98.66(15)
C14 C9 C10 C11 0.6(2)
C7 C9 C10 C11 179.57(13)
C9 C10 C11 C12 -0.8(2)
C10 C11 C12 C13 0.5(2)
C11 C12 C13 C14 -0.1(2)
C12 C13 C14 C9 -0.1(2)
C10 C9 C14 C13 -0.2(2)
C7 C9 C14 C13 -179.05(13)
